data_4134271
loop_
_publ_author_name
'Gao, Ji-Xing'
'Zhang, Wan-Ying'
'Wu, Zheng-Guang'
'Zheng, You-Xuan'
'Fu, Da-Wei'

_publ_section_title
;
 Enantiomorphic Perovskite Ferroelectrics with Circularly Polarized
 Luminescence.
;
_journal_name_full 'Journal of the American Chemical Society'
_journal_paper_doi 10.1021/jacs.9b13291
_journal_year 2020
_chemical_absolute_configuration rm
_chemical_formula_moiety 'Br3 Mn, C4 H9 F N'
_chemical_formula_sum 'C4 H9 Br3 F Mn N'
_chemical_formula_weight 384.76
_space_group_crystal_system orthorhombic
_space_group_IT_number 20
_space_group_name_Hall 'C 2c 2'
_space_group_name_H-M_alt 'C 2 2 21'
_atom_sites_solution_hydrogens difmap
_audit_creation_method SHELXL-2014/7
_cell_angle_alpha 90
_cell_angle_beta 90
_cell_angle_gamma 90
_cell_formula_units_Z 4
_cell_length_a 7.8873(10)
_cell_length_b 18.012(2)
_cell_length_c 6.7513(8)
_cell_measurement_reflns_used 1514
_cell_measurement_temperature 293(2)
_cell_measurement_theta_max 29.4320
_cell_measurement_theta_min 2.8140
_cell_volume 959.1(2)
_computing_cell_refinement 'CrysAlisPro 1.171.39.46 (Rigaku OD, 2018)'
_computing_data_collection 'CrysAlisPro 1.171.39.46 (Rigaku OD, 2018)'
_computing_data_reduction 'CrysAlisPro 1.171.39.46 (Rigaku OD, 2018)'
_computing_molecular_graphics 'DIAMOND (Brandenburg & Putz, 2005)'
_computing_publication_material 'SHELXL-2014/7 (Sheldrick, 2014)'
_computing_structure_refinement 'SHELXL-2014/7 (Sheldrick, 2014)'
_computing_structure_solution 'SHELXL-2014/7 (Sheldrick, 2014)'
_diffrn_ambient_temperature 293(2)
_diffrn_measured_fraction_theta_full 0.996
_diffrn_measured_fraction_theta_max 0.996
_diffrn_measurement_device_type 'XtaLAB Synergy R, DW system, HyPix'
_diffrn_measurement_method 'four-circle diffractometer'
_diffrn_radiation_type MoK\a
_diffrn_radiation_wavelength 0.71073
_diffrn_reflns_av_R_equivalents 0.0328
_diffrn_reflns_av_unetI/netI 0.0322
_diffrn_reflns_Laue_measured_fraction_full 0.996
_diffrn_reflns_Laue_measured_fraction_max 0.996
_diffrn_reflns_limit_h_max 7
_diffrn_reflns_limit_h_min -9
_diffrn_reflns_limit_k_max 20
_diffrn_reflns_limit_k_min -21
_diffrn_reflns_limit_l_max 8
_diffrn_reflns_limit_l_min -7
_diffrn_reflns_number 1995
_diffrn_reflns_point_group_measured_fraction_full 0.998
_diffrn_reflns_point_group_measured_fraction_max 0.998
_diffrn_reflns_theta_full 25.199
_diffrn_reflns_theta_max 25.198
_diffrn_reflns_theta_min 2.819
_diffrn_source 'Rotating-anode X-ray tube'
_exptl_absorpt_coefficient_mu 13.822
_exptl_absorpt_correction_T_max 0.077
_exptl_absorpt_correction_T_min 0.063
_exptl_absorpt_correction_type multi-scan
_exptl_absorpt_process_details 'CrysAlisPro 1.171.39.46 (Rigaku OD, 2018)'
_exptl_crystal_colour Red
_exptl_crystal_density_diffrn 2.665
_exptl_crystal_description Prism
_exptl_crystal_F_000 716
_exptl_crystal_size_max 0.210
_exptl_crystal_size_mid 0.200
_exptl_crystal_size_min 0.200
_refine_diff_density_max 0.981
_refine_diff_density_min -0.884
_refine_diff_density_rms 0.198
_refine_ls_abs_structure_details
;
 Refined as an inversion twin.
;
_refine_ls_abs_structure_Flack 0.16(10)
_refine_ls_extinction_method none
_refine_ls_goodness_of_fit_ref 1.089
_refine_ls_hydrogen_treatment constr
_refine_ls_matrix_type full
_refine_ls_number_parameters 74
_refine_ls_number_reflns 843
_refine_ls_number_restraints 55
_refine_ls_restrained_S_all 1.108
_refine_ls_R_factor_all 0.0432
_refine_ls_R_factor_gt 0.0390
_refine_ls_shift/su_max 0.000
_refine_ls_shift/su_mean 0.000
_refine_ls_structure_factor_coef Fsqd
_refine_ls_weighting_details 'w=1/[\s^2^(Fo^2^)+(0.0752P)^2^] where P=(Fo^2^+2Fc^2^)/3'
_refine_ls_weighting_scheme calc
_refine_ls_wR_factor_gt 0.1056
_refine_ls_wR_factor_ref 0.1080
_reflns_Friedel_coverage 0.669
_reflns_Friedel_fraction_full 1.000
_reflns_Friedel_fraction_max 1.000
_reflns_number_gt 730
_reflns_number_total 843
_reflns_threshold_expression 'I > 2\s(I)'
_cod_data_source_file ja9b13291_si_003.cif
_cod_data_source_block C
_cod_original_cell_volume 959.2(2)
_cod_database_code 4134271
_shelx_shelxl_version_number 2014/7
_shelx_space_group_comment
;
The symmetry employed for this shelxl refinement is uniquely defined
by the following loop, which should always be used as a source of
symmetry information in preference to the above space-group names.
They are only intended as comments.
;
_shelx_estimated_absorpt_t_min 0.159
_shelx_estimated_absorpt_t_max 0.169

loop_
_space_group_symop_operation_xyz
'x, y, z'
'-x, -y, z+1/2'
'-x, y, -z+1/2'
'x, -y, -z'
'x+1/2, y+1/2, z'
'-x+1/2, -y+1/2, z+1/2'
'-x+1/2, y+1/2, -z+1/2'
'x+1/2, -y+1/2, -z'

loop_
_atom_site_label
_atom_site_type_symbol
_atom_site_fract_x
_atom_site_fract_y
_atom_site_fract_z
_atom_site_U_iso_or_equiv
_atom_site_adp_type
_atom_site_occupancy
_atom_site_site_symmetry_order
_atom_site_calc_flag
_atom_site_refinement_flags_posn
_atom_site_refinement_flags_adp
_atom_site_refinement_flags_occupancy
_atom_site_disorder_assembly
_atom_site_disorder_group
Mn1 Mn 0.5005(9) 0.5000 1.0000 0.0338(5) Uani 1 2 d S T P . .
Br1 Br 0.5000 0.61782(5) 0.7500 0.0437(4) Uani 1 2 d S T P . .
Br2 Br 0.73424(11) 0.44437(4) 0.7507(3) 0.0428(4) Uani 1 1 d . . . . .
F1 F 0.835(2) 0.245(2) 0.222(5) 0.112(9) Uani 0.25 1 d D U P . .
F1' F 0.809(5) 0.255(3) 0.161(5) 0.112(9) Uani 0.25 1 d D U P . .
N1 N 0.974(5) 0.3811(9) 0.347(5) 0.049(10) Uani 0.5 1 d D U P . .
H1A H 1.0543 0.4079 0.4083 0.059 Uiso 0.5 1 d R U P . .
H1B H 0.8717 0.4005 0.3763 0.059 Uiso 0.5 1 d R U P . .
C1 C 0.974(4) 0.3057(11) 0.425(3) 0.053(8) Uani 0.5 1 d D U P . .
H1C H 0.8711 0.2910 0.4893 0.063 Uiso 0.5 1 d R U P . .
H1D H 1.0671 0.2979 0.5142 0.063 Uiso 0.5 1 d R U P . .
C2 C 1.0000 0.2579(8) 0.2500 0.119(7) Uani 1 2 d DS TU P . .
H2A H 1.0874 0.2220 0.2253 0.142 Uiso 0.5 1 d R U P . .
C3 C 0.928(5) 0.2993(16) 0.085(4) 0.14(2) Uani 0.5 1 d D U P . .
H3A H 0.8072 0.2999 0.1010 0.174 Uiso 0.5 1 d R U P . .
H3B H 0.9560 0.2849 -0.0484 0.174 Uiso 0.5 1 d R U P . .
C4 C 0.990(8) 0.3753(13) 0.129(5) 0.073(17) Uani 0.5 1 d D U P . .
H4A H 1.1084 0.3763 0.0969 0.087 Uiso 0.5 1 d R U P . .
H4B H 0.9340 0.4164 0.0665 0.087 Uiso 0.5 1 d R U P . .

loop_
_atom_site_aniso_label
_atom_site_aniso_U_11
_atom_site_aniso_U_22
_atom_site_aniso_U_33
_atom_site_aniso_U_23
_atom_site_aniso_U_13
_atom_site_aniso_U_12
Mn1 0.0359(10) 0.0449(9) 0.0205(7) -0.0013(5) 0.000 0.000
Br1 0.0625(9) 0.0371(6) 0.0315(6) 0.000 -0.001(2) 0.000
Br2 0.0405(6) 0.0594(6) 0.0286(5) -0.0020(12) 0.0004(12) 0.0132(3)
F1 0.105(15) 0.106(12) 0.126(19) -0.028(14) -0.040(13) 0.013(12)
F1' 0.105(15) 0.106(12) 0.126(19) -0.028(14) -0.040(13) 0.013(12)
N1 0.05(2) 0.050(12) 0.048(12) 0.003(9) -0.017(13) 0.028(13)
C1 0.044(15) 0.057(10) 0.057(10) 0.027(8) 0.016(9) -0.015(10)
C2 0.114(13) 0.086(9) 0.155(13) 0.000 0.001(13) 0.000
C3 0.14(3) 0.14(3) 0.16(3) -0.01(2) 0.02(2) 0.00(2)
C4 0.08(3) 0.10(3) 0.044(15) 0.025(16) -0.02(2) 0.00(2)

loop_
_atom_type_symbol
_atom_type_description
_atom_type_scat_dispersion_real
_atom_type_scat_dispersion_imag
_atom_type_scat_source
C C 0.0033 0.0016 'International Tables Vol C Tables 4.2.6.8 and 6.1.1.4'
H H 0.0000 0.0000 'International Tables Vol C Tables 4.2.6.8 and 6.1.1.4'
N N 0.0061 0.0033 'International Tables Vol C Tables 4.2.6.8 and 6.1.1.4'
F F 0.0171 0.0103 'International Tables Vol C Tables 4.2.6.8 and 6.1.1.4'
Mn Mn 0.3368 0.7283 'International Tables Vol C Tables 4.2.6.8 and 6.1.1.4'
Br Br -0.2901 2.4595 'International Tables Vol C Tables 4.2.6.8 and 6.1.1.4'

loop_
_geom_angle_atom_site_label_1
_geom_angle_atom_site_label_2
_geom_angle_atom_site_label_3
_geom_angle
_geom_angle_site_symmetry_1
_geom_angle_site_symmetry_3
_geom_angle_publ_flag
Br2 Mn1 Br2 93.5(2) . 4_567 ?
Br2 Mn1 Br2 86.53(3) . 3_656 ?
Br2 Mn1 Br2 179.89(10) 4_567 3_656 ?
Br2 Mn1 Br2 179.89(10) . 2_665 ?
Br2 Mn1 Br2 86.53(3) 4_567 2_665 ?
Br2 Mn1 Br2 93.5(2) 3_656 2_665 ?
Br2 Mn1 Br1 95.67(12) . 2_665 ?
Br2 Mn1 Br1 84.44(9) 4_567 2_665 ?
Br2 Mn1 Br1 95.67(12) 3_656 2_665 ?
Br2 Mn1 Br1 84.23(9) 2_665 2_665 ?
Br2 Mn1 Br1 84.44(9) . . ?
Br2 Mn1 Br1 95.67(12) 4_567 . ?
Br2 Mn1 Br1 84.23(9) 3_656 . ?
Br2 Mn1 Br1 95.67(12) 2_665 . ?
Br1 Mn1 Br1 179.8(3) 2_665 . ?
Mn1 Br1 Mn1 76.99(3) 2_664 . ?
Mn1 Br2 Mn1 77.53(2) . 2_664 ?
F1' F1 C2 117(6) . . ?
F1' F1 C3 57(5) . . ?
C2 F1 C3 60.4(14) . . ?
F1 F1' C3 105(6) . . ?
F1 F1' C2 47(4) . . ?
C3 F1' C2 58.0(15) . . ?
C4 N1 N1 101(10) 3_755 3_755 ?
C4 N1 C1 63(9) 3_755 . ?
N1 N1 C1 110.1(15) 3_755 . ?
C4 N1 C4 112(10) 3_755 . ?
N1 N1 C4 13(3) 3_755 . ?
C1 N1 C4 107.0(14) . . ?
C4 N1 C3 41(6) 3_755 3_755 ?
N1 N1 C3 97(3) 3_755 3_755 ?
C1 N1 C3 26.7(18) . 3_755 ?
C4 N1 C3 100(2) . 3_755 ?
C3 C1 C4 85(4) 3_755 3_755 ?
C3 C1 N1 96(4) 3_755 . ?
C4 C1 N1 13(4) 3_755 . ?
C3 C1 C2 73(2) 3_755 . ?
C4 C1 C2 108(2) 3_755 . ?
N1 C1 C2 104.9(12) . . ?
F1 C2 F1 160(4) 3_755 . ?
F1 C2 C3 125(3) 3_755 . ?
F1 C2 C3 66.6(18) . . ?
F1 C2 C3 66.6(18) 3_755 3_755 ?
F1 C2 C3 125(3) . 3_755 ?
C3 C2 C3 118(2) . 3_755 ?
F1 C2 C1 95(2) 3_755 3_755 ?
F1 C2 C1 97.1(17) . 3_755 ?
C3 C2 C1 30.9(18) . 3_755 ?
C3 C2 C1 105.1(13) 3_755 3_755 ?
F1 C2 C1 97.1(17) 3_755 . ?
F1 C2 C1 95(2) . . ?
C3 C2 C1 105.1(13) . . ?
C3 C2 C1 30.9(18) 3_755 . ?
C1 C2 C1 108.5(18) 3_755 . ?
F1 C2 F1' 15.9(11) 3_755 3_755 ?
F1 C2 F1' 162(2) . 3_755 ?
C3 C2 F1' 131(2) . 3_755 ?
C3 C2 F1' 50.8(8) 3_755 3_755 ?
C1 C2 F1' 101(2) 3_755 3_755 ?
C1 C2 F1' 81.2(15) . 3_755 ?
F1 C2 F1' 162(2) 3_755 . ?
F1 C2 F1' 15.9(11) . . ?
C3 C2 F1' 50.8(8) . . ?
C3 C2 F1' 131(2) 3_755 . ?
C1 C2 F1' 81.2(15) 3_755 . ?
C1 C2 F1' 101(2) . . ?
F1' C2 F1' 177(3) 3_755 . ?
C1 C3 F1' 145(4) 3_755 . ?
C1 C3 C2 76(3) 3_755 . ?
F1' C3 C2 71.2(19) . . ?
C1 C3 C4 64(4) 3_755 . ?
F1' C3 C4 135(4) . . ?
C2 C3 C4 100.9(17) . . ?
C1 C3 F1 128(3) 3_755 . ?
F1' C3 F1 18.3(10) . . ?
C2 C3 F1 53.0(10) . . ?
C4 C3 F1 129(3) . . ?
C1 C3 N1 57(3) 3_755 3_755 ?
F1' C3 N1 136(4) . 3_755 ?
C2 C3 N1 93(2) . 3_755 ?
C4 C3 N1 9(3) . 3_755 ?
F1 C3 N1 127(3) . 3_755 ?
N1 C4 C1 104(10) 3_755 3_755 ?
N1 C4 N1 65(10) 3_755 . ?
C1 C4 N1 110.8(19) 3_755 . ?
N1 C4 C3 130(8) 3_755 . ?
C1 C4 C3 32(2) 3_755 . ?
N1 C4 C3 103.8(16) . . ?
N1 C4 C4 57(9) 3_755 3_755 ?
C1 C4 C4 104(2) 3_755 3_755 ?
N1 C4 C4 11(3) . 3_755 ?
C3 C4 C4 103.5(19) . 3_755 ?

loop_
_geom_bond_atom_site_label_1
_geom_bond_atom_site_label_2
_geom_bond_distance
_geom_bond_site_symmetry_2
_geom_bond_publ_flag
Mn1 Br2 2.690(5) . ?
Mn1 Br2 2.690(5) 4_567 ?
Mn1 Br2 2.701(5) 3_656 ?
Mn1 Br2 2.701(5) 2_665 ?
Mn1 Br1 2.7115(8) 2_665 ?
Mn1 Br1 2.7116(8) . ?
Br1 Mn1 2.7116(8) 2_664 ?
Br2 Mn1 2.701(5) 2_664 ?
F1 F1' 0.5000(14) . ?
F1 C2 1.339(13) . ?
F1 C3 1.54(4) . ?
F1' C3 1.332(13) . ?
F1' C2 1.63(3) . ?
N1 C4 0.35(8) 3_755 ?
N1 N1 1.37(7) 3_755 ?
N1 C1 1.457(19) . ?
N1 C4 1.479(19) . ?
N1 C3 1.73(5) 3_755 ?
C1 C3 0.78(5) 3_755 ?
C1 C4 1.34(5) 3_755 ?
C1 C2 1.474(19) . ?
C2 F1 1.339(13) 3_755 ?
C2 C3 1.46(2) . ?
C2 C3 1.46(2) 3_755 ?
C2 C1 1.474(19) 3_755 ?
C2 F1' 1.63(3) 3_755 ?
C3 C1 0.78(5) 3_755 ?
C3 C4 1.48(2) . ?
C3 N1 1.73(5) 3_755 ?
C4 N1 0.35(8) 3_755 ?
C4 C1 1.34(5) 3_755 ?
C4 C4 1.64(7) 3_755 ?

loop_
_geom_torsion_atom_site_label_1
_geom_torsion_atom_site_label_2
_geom_torsion_atom_site_label_3
_geom_torsion_atom_site_label_4
_geom_torsion
_geom_torsion_site_symmetry_1
_geom_torsion_site_symmetry_2
_geom_torsion_site_symmetry_3
_geom_torsion_site_symmetry_4
_geom_torsion_publ_flag
C2 F1 F1' C3 -8(13) . . . . ?
C3 F1 F1' C2 8(13) . . . . ?
C4 N1 C1 C3 -29(11) 3_755 . . 3_755 ?
N1 N1 C1 C3 64(5) 3_755 . . 3_755 ?
C4 N1 C1 C3 77(4) . . . 3_755 ?
N1 N1 C1 C4 93(13) 3_755 . . 3_755 ?
C4 N1 C1 C4 106(11) . . . 3_755 ?
C3 N1 C1 C4 29(11) 3_755 . . 3_755 ?
C4 N1 C1 C2 -104(11) 3_755 . . . ?
N1 N1 C1 C2 -11(5) 3_755 . . . ?
C4 N1 C1 C2 3(4) . . . . ?
C3 N1 C1 C2 -74(3) 3_755 . . . ?
F1' F1 C2 F1 -122(14) . . . 3_755 ?
C3 F1 C2 F1 -130.1(18) . . . 3_755 ?
F1' F1 C2 C3 8(13) . . . . ?
F1' F1 C2 C3 117(13) . . . 3_755 ?
C3 F1 C2 C3 109(3) . . . 3_755 ?
F1' F1 C2 C1 3(14) . . . 3_755 ?
C3 F1 C2 C1 -5(2) . . . 3_755 ?
F1' F1 C2 C1 112(14) . . . . ?
C3 F1 C2 C1 104.4(15) . . . . ?
F1' F1 C2 F1' -172(10) . . . 3_755 ?
C3 F1 C2 F1' -180(7) . . . 3_755 ?
C3 F1 C2 F1' -8(13) . . . . ?
C3 C1 C2 F1 9(4) 3_755 . . 3_755 ?
C4 C1 C2 F1 88(4) 3_755 . . 3_755 ?
N1 C1 C2 F1 101(3) . . . 3_755 ?
C3 C1 C2 F1 172(3) 3_755 . . . ?
C4 C1 C2 F1 -109(4) 3_755 . . . ?
N1 C1 C2 F1 -95(3) . . . . ?
C3 C1 C2 C3 -121(3) 3_755 . . . ?
C4 C1 C2 C3 -42(4) 3_755 . . . ?
N1 C1 C2 C3 -28(3) . . . . ?
C4 C1 C2 C3 79(4) 3_755 . . 3_755 ?
N1 C1 C2 C3 92(4) . . . 3_755 ?
C3 C1 C2 C1 -89(3) 3_755 . . 3_755 ?
C4 C1 C2 C1 -10(3) 3_755 . . 3_755 ?
N1 C1 C2 C1 3.8(19) . . . 3_755 ?
C3 C1 C2 F1' 10(4) 3_755 . . 3_755 ?
C4 C1 C2 F1' 88(4) 3_755 . . 3_755 ?
N1 C1 C2 F1' 102(3) . . . 3_755 ?
C3 C1 C2 F1' -173(3) 3_755 . . . ?
C4 C1 C2 F1' -94(4) 3_755 . . . ?
N1 C1 C2 F1' -80(3) . . . . ?
F1 F1' C2 F1 105(20) . . . 3_755 ?
C3 F1' C2 F1 -84(7) . . . 3_755 ?
C3 F1' C2 F1 171(15) . . . . ?
F1 F1' C2 C3 -171(15) . . . . ?
F1 F1' C2 C3 -75(14) . . . 3_755 ?
C3 F1' C2 C3 96(4) . . . 3_755 ?
F1 F1' C2 C1 -177(14) . . . 3_755 ?
C3 F1' C2 C1 -6(3) . . . 3_755 ?
F1 F1' C2 C1 -70(14) . . . . ?
C3 F1' C2 C1 101(2) . . . . ?
F1 F1' C3 C1 28(17) . . . 3_755 ?
C2 F1' C3 C1 21(8) . . . 3_755 ?
F1 F1' C3 C2 7(12) . . . . ?
F1 F1' C3 C4 -80(13) . . . . ?
C2 F1' C3 C4 -87(4) . . . . ?
C2 F1' C3 F1 -7(12) . . . . ?
F1 F1' C3 N1 -67(14) . . . 3_755 ?
C2 F1' C3 N1 -75(4) . . . 3_755 ?
F1 C2 C3 C1 -9(4) 3_755 . . 3_755 ?
F1 C2 C3 C1 -170(4) . . . 3_755 ?
C3 C2 C3 C1 71(3) 3_755 . . 3_755 ?
C1 C2 C3 C1 101(3) . . . 3_755 ?
F1' C2 C3 C1 10(4) 3_755 . . 3_755 ?
F1' C2 C3 C1 -167(5) . . . 3_755 ?
F1 C2 C3 F1' 158(3) 3_755 . . . ?
F1 C2 C3 F1' -3(5) . . . . ?
C3 C2 C3 F1' -122(3) 3_755 . . . ?
C1 C2 C3 F1' 167(5) 3_755 . . . ?
C1 C2 C3 F1' -92(3) . . . . ?
F1' C2 C3 F1' 177(3) 3_755 . . . ?
F1 C2 C3 C4 -68(4) 3_755 . . . ?
F1 C2 C3 C4 131(4) . . . . ?
C3 C2 C3 C4 12(2) 3_755 . . . ?
C1 C2 C3 C4 -59(4) 3_755 . . . ?
C1 C2 C3 C4 42(3) . . . . ?
F1' C2 C3 C4 -49(3) 3_755 . . . ?
F1' C2 C3 C4 134(4) . . . . ?
F1 C2 C3 F1 161(4) 3_755 . . . ?
C3 C2 C3 F1 -119(3) 3_755 . . . ?
C1 C2 C3 F1 170(4) 3_755 . . . ?
C1 C2 C3 F1 -89(3) . . . . ?
F1' C2 C3 F1 180(3) 3_755 . . . ?
F1' C2 C3 F1 3(5) . . . . ?
F1 C2 C3 N1 -64(3) 3_755 . . 3_755 ?
F1 C2 C3 N1 135(3) . . . 3_755 ?
C3 C2 C3 N1 16.2(15) 3_755 . . 3_755 ?
C1 C2 C3 N1 -55(3) 3_755 . . 3_755 ?
C1 C2 C3 N1 46(3) . . . 3_755 ?
F1' C2 C3 N1 -45(3) 3_755 . . 3_755 ?
F1' C2 C3 N1 138(4) . . . 3_755 ?
F1' F1 C3 C1 -160(13) . . . 3_755 ?
C2 F1 C3 C1 12(5) . . . 3_755 ?
C2 F1 C3 F1' 171(14) . . . . ?
F1' F1 C3 C2 -171(14) . . . . ?
F1' F1 C3 C4 116(13) . . . . ?
C2 F1 C3 C4 -73(4) . . . . ?
F1' F1 C3 N1 127(12) . . . 3_755 ?
C2 F1 C3 N1 -62(4) . . . 3_755 ?
C4 N1 C4 N1 -39(17) 3_755 . . 3_755 ?
C1 N1 C4 N1 -106(8) . . . 3_755 ?
C3 N1 C4 N1 -79(9) 3_755 . . 3_755 ?
C4 N1 C4 C1 57(8) 3_755 . . 3_755 ?
N1 N1 C4 C1 96(10) 3_755 . . 3_755 ?
C1 N1 C4 C1 -10(5) . . . 3_755 ?
C3 N1 C4 C1 17(5) 3_755 . . 3_755 ?
C4 N1 C4 C3 90(8) 3_755 . . . ?
N1 N1 C4 C3 128(10) 3_755 . . . ?
C1 N1 C4 C3 23(4) . . . . ?
C3 N1 C4 C3 49(4) 3_755 . . . ?
N1 N1 C4 C4 39(17) 3_755 . . 3_755 ?
C1 N1 C4 C4 -67(9) . . . 3_755 ?
C3 N1 C4 C4 -41(9) 3_755 . . 3_755 ?
C1 C3 C4 N1 -38(17) 3_755 . . 3_755 ?
F1' C3 C4 N1 104(18) . . . 3_755 ?
C2 C3 C4 N1 30(17) . . . 3_755 ?
F1 C3 C4 N1 81(18) . . . 3_755 ?
F1' C3 C4 C1 142(5) . . . 3_755 ?
C2 C3 C4 C1 68(3) . . . 3_755 ?
F1 C3 C4 C1 119(4) . . . 3_755 ?
N1 C3 C4 C1 38(17) 3_755 . . 3_755 ?
C1 C3 C4 N1 -107(4) 3_755 . . . ?
F1' C3 C4 N1 35(5) . . . . ?
C2 C3 C4 N1 -39(4) . . . . ?
F1 C3 C4 N1 11(5) . . . . ?
N1 C3 C4 N1 -69(16) 3_755 . . . ?
C1 C3 C4 C4 -96(6) 3_755 . . 3_755 ?
F1' C3 C4 C4 46(7) . . . 3_755 ?
C2 C3 C4 C4 -28(6) . . . 3_755 ?
F1 C3 C4 C4 23(7) . . . 3_755 ?
N1 C3 C4 C4 -58(15) 3_755 . . 3_755 ?
